data_2021114
loop_
_publ_author_name
'Shahid, Ammara'
'Aziz, Ambreen'
'Noureen, Sajida'
'Ahmed, Maqsood'
'Yousuf, Sammer'
'Choudhary, Muhammad Iqbal'

_publ_section_title
;
 Biotransformation, spectroscopic investigation, crystal structure and
 electrostatic properties of 3,7\a-dihydroxyestra-1,3,5(10)-trien-17-one
 monohydrate studied using transferred electron-density parameters
;
_journal_issue 5
_journal_name_full 'Acta Crystallographica Section C'
_journal_page_first 534
_journal_page_last 541
_journal_paper_doi 10.1107/S2053229618004953
_journal_volume 74
_journal_year 2018
_chemical_formula_iupac 'C18 H22 O3, H2 O'
_chemical_formula_moiety 'C18 H22 O3, H2 O'
_chemical_formula_sum 'C18 H24 O4'
_chemical_formula_weight 304.368
_chemical_name_systematic
;
3,7\a-Dihydroxyestra-1,3,5(10)-trien-17-one monohydrate
;
_space_group_IT_number 4
_symmetry_cell_setting monoclinic
_symmetry_space_group_name_Hall 'P 2yb'
_symmetry_space_group_name_H-M 'P 1 21 1'
_atom_sites_solution_hydrogens difmap
_atom_sites_solution_primary direct
_atom_sites_solution_secondary difmap
_audit_creation_method MoPro12
_cell_angle_alpha 90.
_cell_angle_beta 91.94(2)
_cell_angle_gamma 90.
_cell_formula_units_Z 2
_cell_length_a 6.143(3)
_cell_length_b 8.4833(17)
_cell_length_c 14.767(3)
_cell_measurement_reflns_used 2931
_cell_measurement_temperature 100(2)
_cell_measurement_theta_max 72.166
_cell_measurement_theta_min 2.994
_cell_volume 769.1(4)
_computing_cell_refinement
;
APEX2 (Bruker, 2014)
;
_computing_data_collection 'Bruker D8 Venture PHOTON II Detector'
_computing_data_reduction
;
SAINT (Bruker, 2014)
;
_computing_molecular_graphics
;
Mercury (Macrae <i>et al.</i>,  2008) and <i>MoProViewer</i> (Guillot,
2011)
;
_computing_publication_material
;
publCIF (Westrip, 2010)
;
_computing_structure_refinement
;
<i>MoPro</i> (Jelsch <i>et al.</i>,  2005)
;
_computing_structure_solution
;
SIR92 (Altomare <i>et al.</i>,  1993)
;
_diffrn_ambient_temperature 100(2)
_diffrn_measured_fraction_theta_full 0.986
_diffrn_measured_fraction_theta_max 0.986
_diffrn_measurement_device_type 'Bruker D8 Venture PHOTON II Detector'
_diffrn_measurement_method 'omega and phi scan'
_diffrn_radiation_monochromator Graphite
_diffrn_radiation_source Microfocus
_diffrn_radiation_type 'Cu K\a'
_diffrn_radiation_wavelength 1.54178
_diffrn_reflns_av_R_equivalents 0.043
_diffrn_reflns_av_sigmaI/netI 0.07014
_diffrn_reflns_limit_h_max 7
_diffrn_reflns_limit_h_min 0
_diffrn_reflns_limit_k_max 10
_diffrn_reflns_limit_k_min -10
_diffrn_reflns_limit_l_max 18
_diffrn_reflns_limit_l_min -18
_diffrn_reflns_number 9196
_diffrn_reflns_theta_full 72.17
_diffrn_reflns_theta_max 72.17
_diffrn_reflns_theta_min 2.99
_exptl_absorpt_coefficient_mu 0.741
_exptl_absorpt_correction_T_max 0.916
_exptl_absorpt_correction_T_min 0.727
_exptl_absorpt_correction_type multi-scan
_exptl_absorpt_process_details
;
(SADABS; Krause <i>et al.</i>,  2015)
;
_exptl_crystal_colour colorless
_exptl_crystal_density_diffrn 1.315
_exptl_crystal_density_method 'not measured'
_exptl_crystal_description Block
_exptl_crystal_F_000 328
_exptl_crystal_size_max 0.460
_exptl_crystal_size_mid 0.220
_exptl_crystal_size_min 0.120
_refine_diff_density_max 0.4771
_refine_diff_density_min -0.4719
_refine_ls_extinction_method none
_refine_ls_goodness_of_fit_ref 1.699
_refine_ls_hydrogen_treatment refxyz
_refine_ls_matrix_type full
_refine_ls_number_parameters 271
_refine_ls_number_reflns 2931
_refine_ls_number_restraints 0
_refine_ls_R_factor_all 0.0464
_refine_ls_R_factor_gt 0.0461
_refine_ls_shift/su_max 0.000
_refine_ls_shift/su_mean 0.000
_refine_ls_structure_factor_coef Fsqd
_refine_ls_weighting_details 'calc w =1/[\s^2^(Fo^2^)+(0.06P)^2^+0.05P] where P=(Fo^2^+2Fc^2^)/3'
_refine_ls_weighting_scheme calc
_refine_ls_wR_factor_gt 0.1336
_refine_ls_wR_factor_ref 0.1343
_reflns_number_gt 2905
_reflns_number_total 2931
_reflns_threshold_expression >2.0sigma(I)
_cod_data_source_file ly3062sup1.cif
_cod_data_source_block IAM_MoPro
_cod_original_cell_volume 769.2(4)
_cod_original_sg_symbol_H-M 'P 21'
_cod_database_code 2021114

loop_
_symmetry_equiv_pos_as_xyz
'x, y, z'
'-x, y+1/2, -z'

loop_
_atom_site_type_symbol
_atom_site_label
_atom_site_fract_x
_atom_site_fract_y
_atom_site_fract_z
_atom_site_U_iso_or_equiv
_atom_site_adp_type
_atom_site_calc_flag
_atom_site_occupancy
O O1 0.6691(2) 0.5303(18) 0.69523(9) 0.0145(2) Uani d 1
H H1A 0.771(7) 0.497(6) 0.729(3) 0.02703 Uani d 1
O O2 0.6550(2) 0.7949(18) 0.27754(9) 0.0150(2) Uani d 1
H H2A 0.569(7) 0.878(6) 0.287(3) 0.02693 Uani d 1
O O1W 0.9627(2) 0.3808(18) 0.80172(10) 0.0210(3) Uani d 1
H H1W 0.981(7) 0.383(7) 0.857(3) 0.03779 Uani d 1
H H2W 1.089(7) 0.352(6) 0.778(3) 0.03638 Uani d 1
O O3 1.0190(3) 0.3374(18) -0.01060(10) 0.0237(3) Uani d 1
C C1 0.9593(3) 0.4431(18) 0.48726(13) 0.0131(3) Uani d 1
H H1 1.108(17) 0.387(5) 0.467(2) 0.02779 Uani d 1
C C2 0.9186(3) 0.4551(18) 0.57883(13) 0.0142(3) Uani d 1
H H2 1.036(5) 0.411(5) 0.629(17) 0.02932 Uani d 1
C C3 0.7256(3) 0.5237(18) 0.60563(13) 0.0126(3) Uani d 1
C C4 0.5789(3) 0.5840(18) 0.54091(13) 0.0133(3) Uani d 1
H H4 0.431(17) 0.640(5) 0.562(3) 0.02804 Uani d 1
C C5 0.6200(3) 0.5721(18) 0.44843(13) 0.0122(3) Uani d 1
C C6 0.4462(3) 0.6331(18) 0.38198(13) 0.0136(3) Uani d 1
H H6A 0.387(6) 0.746(17) 0.407(2) 0.02937 Uani d 1
H H6B 0.309(5) 0.551(17) 0.381(3) 0.02862 Uani d 1
C C7 0.5231(3) 0.6547(19) 0.28560(13) 0.0120(3) Uani d 1
H H7 0.380(4) 0.665(6) 0.239(17) 0.02545 Uani d 1
C C8 0.6548(3) 0.5115(18) 0.25829(12) 0.0111(3) Uani d 1
H H8 0.553(5) 0.406(17) 0.266(3) 0.02337 Uani d 1
C C9 0.8624(3) 0.4910(18) 0.31962(12) 0.0108(3) Uani d 1
H H9 0.971(5) 0.590(17) 0.305(3) 0.02281 Uani d 1
C C10 0.8115(3) 0.5000(19) 0.42027(12) 0.0111(3) Uani d 1
C C11 0.9845(3) 0.3399(18) 0.29438(12) 0.0135(3) Uani d 1
H H11A 0.884(6) 0.238(17) 0.310(3) 0.02872 Uani d 1
H H11B 1.134(3) 0.331(6) 0.336(17) 0.02925 Uani d 1
C C12 1.0428(3) 0.3350(18) 0.19373(12) 0.0136(3) Uani d 1
H H12A 1.162(5) 0.426(17) 0.180(3) 0.03017 Uani d 1
H H12B 1.115(7) 0.221(17) 0.178(3) 0.03286 Uani d 1
C C13 0.8378(3) 0.3600(18) 0.13353(12) 0.0136(3) Uani d 1
C C14 0.7264(3) 0.5152(19) 0.15996(12) 0.0115(3) Uani d 1
H H14 0.852(5) 0.607(17) 0.157(3) 0.02364 Uani d 1
C C15 0.5631(3) 0.5489(18) 0.08092(12) 0.0155(3) Uani d 1
H H15A 0.518(7) 0.673(17) 0.078(3) 0.03038 Uani d 1
H H15B 0.417(17) 0.477(5) 0.086(3) 0.03153 Uani d 1
C C16 0.6949(3) 0.5010(18) -0.00233(12) 0.0153(3) Uani d 1
H H16A 0.591(6) 0.441(5) -0.053(17) 0.03449 Uani d 1
H H16B 0.767(6) 0.604(17) -0.034(3) 0.03202 Uani d 1
C C17 0.8725(3) 0.3904(18) 0.03395(13) 0.0146(3) Uani d 1
C C18 0.6848(3) 0.2162(18) 0.13490(13) 0.0177(3) Uani d 1
H H18A 0.539(4) 0.240(6) 0.094(17) 0.03948 Uani d 1
H H18B 0.642(8) 0.191(6) 0.204(17) 0.03737 Uani d 1
H H18C 0.766(7) 0.115(17) 0.108(3) 0.04153 Uani d 1

loop_
_atom_site_aniso_label
_atom_site_aniso_U_11
_atom_site_aniso_U_22
_atom_site_aniso_U_33
_atom_site_aniso_U_12
_atom_site_aniso_U_13
_atom_site_aniso_U_23
O1 0.0176(6) 0.0141(7) 0.0117(6) -0.0003(5) -0.0019(5) -0.0012(5)
H1A 0.02706 0.03136 0.02233 0.00451 -0.00430 0.00016
O2 0.0144(6) 0.0091(7) 0.0216(7) 0.0011(5) 0.0009(5) 0.0012(5)
H2A 0.03105 0.01544 0.03446 0.00548 0.00326 0.00141
O1W 0.0208(7) 0.0274(9) 0.0147(7) 0.0072(6) -0.0016(5) 0.0022(6)
H1W 0.04395 0.05082 0.01821 0.00667 -0.00468 0.00094
H2W 0.02978 0.04780 0.03155 0.01047 0.00111 -0.00082
O3 0.0293(8) 0.0280(9) 0.0137(6) 0.0140(7) 0.0012(5) 0.0002(6)
C1 0.0124(8) 0.0096(9) 0.0170(9) -0.0006(7) -0.0042(6) -0.0007(7)
H1 0.02197 0.03414 0.02717 0.00888 -0.00037 -0.00007
C2 0.0153(8) 0.0113(9) 0.0156(9) -0.0012(7) -0.0043(6) 0.0014(7)
H2 0.02675 0.03748 0.02314 0.00692 -0.00765 0.00240
C3 0.0174(8) 0.0058(9) 0.0144(8) -0.0052(7) -0.0029(6) 0.0000(7)
C4 0.0151(8) 0.0086(8) 0.0161(9) -0.0005(7) -0.0023(6) -0.0020(7)
H4 0.02474 0.03053 0.02896 0.00864 0.00237 -0.00087
C5 0.0126(8) 0.0072(9) 0.0167(8) -0.0010(7) -0.0031(6) 0.0000(7)
C6 0.0125(8) 0.0142(10) 0.0139(8) 0.0020(7) -0.0016(6) 0.0024(7)
H6A 0.03667 0.02074 0.03065 0.00916 0.00047 -0.00151
H6B 0.02316 0.03043 0.03196 -0.00917 -0.00359 0.00363
C7 0.0115(8) 0.0091(9) 0.0151(8) 0.0004(7) -0.0022(6) 0.0021(7)
H7 0.02021 0.02912 0.02652 0.00301 -0.00676 0.00291
C8 0.0109(8) 0.0108(8) 0.0114(8) 0.0008(7) -0.0046(6) -0.0001(7)
H8 0.02430 0.01689 0.02868 -0.00739 -0.00288 0.00072
C9 0.0103(7) 0.0104(9) 0.0115(8) 0.0017(7) -0.0036(6) 0.0003(7)
H9 0.02167 0.01778 0.02886 -0.00632 -0.00097 0.00246
C10 0.0135(8) 0.0085(8) 0.0112(8) 0.0001(7) -0.0024(6) -0.0007(7)
C11 0.0167(8) 0.0126(9) 0.0110(8) 0.0032(7) -0.0030(6) 0.0000(7)
H11A 0.03655 0.01767 0.03204 -0.00378 0.00287 -0.00013
H11B 0.02460 0.03568 0.02691 0.00779 -0.00750 -0.00081
C12 0.0175(9) 0.0114(9) 0.0119(8) 0.0046(7) -0.0014(6) 0.0003(7)
H12A 0.02907 0.03178 0.02948 -0.00280 -0.00150 0.00574
H12B 0.04432 0.02512 0.02894 0.01663 -0.00201 -0.00150
C13 0.0163(9) 0.0115(10) 0.0127(8) 0.0010(7) -0.0041(6) -0.0007(7)
C14 0.0126(8) 0.0094(9) 0.0123(8) 0.0016(7) -0.0047(6) 0.0002(7)
H14 0.02192 0.01980 0.02905 -0.00377 -0.00134 0.00257
C15 0.0166(8) 0.0182(10) 0.0113(8) 0.0051(7) -0.0039(6) 0.0027(7)
H15A 0.03665 0.02393 0.03029 0.00882 -0.00279 0.00352
H15B 0.02636 0.03797 0.02990 -0.00855 -0.00436 0.00059
C16 0.0173(8) 0.0152(9) 0.0131(8) 0.0030(8) -0.0038(6) 0.0002(8)
H16A 0.03392 0.04041 0.02838 0.00303 -0.00994 -0.00706
H16B 0.03317 0.02901 0.03405 0.00454 0.00353 0.00855
C17 0.0199(9) 0.0099(9) 0.0138(9) 0.0011(8) -0.0050(6) 0.0004(7)
C18 0.0238(10) 0.0115(9) 0.0173(9) -0.0027(8) -0.0054(7) -0.0009(7)
H18A 0.03997 0.03535 0.04182 -0.00483 -0.01769 0.00351
H18B 0.05575 0.03369 0.02263 -0.01254 0.00065 -0.00135
H18C 0.05443 0.02297 0.04739 0.00447 0.00474 -0.01130

loop_
_atom_type_symbol
_atom_type_description
_atom_type_scat_dispersion_real
_atom_type_scat_dispersion_imag
_atom_type_scat_source
C C 0.0192 0.0096 'Su & Coppens. Acta. Cryst. (1997) A53, 749-762. '
H H 0.0000 0.0000 'Su & Coppens. Acta. Cryst. (1997) A53, 749-762. '
O O 0.0517 0.0336 'Su & Coppens. Acta. Cryst. (1997) A53, 749-762. '

loop_
_geom_angle_atom_site_label_1
_geom_angle_atom_site_label_2
_geom_angle_atom_site_label_3
_geom_angle
C3 O1 H1A 111.(12)
C7 O2 H2A 108.(12)
H1W O1W H2W 108.(17)
C10 C1 C2 121.8(7)
C10 C1 H1 119.(16)
C2 C1 H1 119.(12)
C3 C2 C1 119.5(7)
C3 C2 H2 12.E1(3)
C4 C3 C2 119.9(7)
C5 C4 H4 119.(13)
C10 C5 C6 122.5(7)
C10 C5 C4 120.1(7)
C6 C5 C4 117.4(6)
C7 C6 C5 114.3(6)
C7 C6 H6A 109.(14)
C7 C6 H6B 109.(10)
H6A C6 H6B 11.E1(3)
C8 C7 C6 109.6(6)
C8 C7 H7 11.E1(2)
C14 C8 C9 107.4(5)
C14 C8 H8 108.(11)
C9 C8 H8 108.(12)
C10 C9 C11 113.2(6)
C10 C9 H9 107.(11)
C11 C9 H9 11.E1(2)
C12 C11 H11B 11.E1(5)
C12 C11 H11A 109.(12)
H11B C11 H11A 11.E1(2)
C13 C12 C11 110.0(6)
C13 C12 H12B 109.(12)
C13 C12 H12A 110.(13)
H12B C12 H12A 11.E1(3)
C17 C13 C14 100.3(6)
C17 C13 C12 116.5(6)
C17 C13 C18 104.7(6)
C14 C13 C12 109.6(6)
C14 C13 C18 113.4(6)
C15 C14 H14 106.(13)
C16 C15 H15A 111.(14)
C16 C15 H15B 111.(14)
H15A C15 H15B 11.E1(2)
C17 C16 C15 105.7(6)
C17 C16 H16A 110.(19)
C17 C16 H16B 110.(18)
H16A C16 H16B 11.E1(4)
H18A C18 H18B 11.E1(6)
H18A C18 H18C 11.E1(3)
H18B C18 H18C 11.E1(3)

loop_
_geom_bond_atom_site_label_1
_geom_bond_atom_site_label_2
_geom_bond_distance
O1 C3 1.3804(9)
O1 H1A 0.84(3)
O2 C7 1.4463(9)
O2 H2A 0.89(3)
O1W H1W 0.83(3)
O1W H2W 0.89(3)
O3 C17 1.2187(12)
C1 C10 1.4057(11)
C1 C2 1.3872(10)
C1 H1 1.08(4)
C2 C3 1.3900(12)
C2 H2 1.08(8)
C3 C4 1.3887(11)
C4 C5 1.4008(9)
C4 H4 1.08(4)
C5 C10 1.4014(11)
C5 C6 1.5165(10)
C6 C7 1.5256(9)
C6 H6A 1.09(6)
C6 H6B 1.09(4)
C7 C8 1.5214(10)
C7 H7 1.10(7)
C8 C14 1.5317(8)
C8 C9 1.5491(10)
C8 H8 1.10(5)
C9 C10 1.5311(8)
C9 C11 1.5368(10)
C9 H9 1.10(5)
C11 C12 1.5412(8)
C11 H11B 1.09(6)
C11 H11A 1.09(5)
C12 C13 1.5317(11)
C12 H12B 1.09(6)
C12 H12A 1.09(5)
C13 C17 1.5151(8)
C13 C14 1.5404(10)
C13 C18 1.5409(10)
C14 C15 1.5398(10)
C14 H14 1.10(5)
C15 C16 1.5492(10)
C15 H15A 1.09(6)
C15 H15B 1.09(4)
C16 C17 1.5224(11)
C16 H16A 1.09(8)
C16 H16B 1.09(5)
C18 H18A 1.08(6)
C18 H18B 1.08(11)
C18 H18C 1.08(5)

loop_
_geom_hbond_atom_site_label_D
_geom_hbond_atom_site_label_H
_geom_hbond_atom_site_label_A
_geom_hbond_site_symmetry_A
_geom_hbond_distance_DH
_geom_hbond_distance_HA
_geom_hbond_distance_DA
_geom_hbond_angle_DHA
_geom_hbond_publ_flag
O1 H1A O1W 1_555 0.870 1.817 2.673(2) 167.27 yes
C2 H2 O1W 1_555 1.083 2.618 3.354(2) 124.61 yes
C8 H8 C18 1_555 1.099 2.667 3.106(3) 103.07 yes
C18 H18A C15 1_555 1.077 2.640 3.021(3) 100.06 yes
O1W H1W O3 1_556 0.849 1.971 2.805(2) 167.10 yes
O1W H1W C17 1_556 0.849 2.693 3.492(2) 157.48 yes
O2 H2A O1 2_656 0.909 1.960 2.857(2) 168.55 yes
O2 H2A C3 2_656 0.909 2.730 3.533(3) 147.80 yes
C6 H6A C2 2_656 1.092 2.599 3.594(3) 151.04 yes
C6 H6A C3 2_656 1.092 2.460 3.484(3) 155.54 yes
O1W H2W O2 2_746 0.913 1.846 2.758(2) 175.94 yes
C2 H2 O2 2_746 1.083 2.509 3.581(3) 170.28 yes
C16 H16B O3 2_755 1.092 2.453 3.354(3) 138.91 yes

loop_
_geom_torsion_atom_site_label_1
_geom_torsion_atom_site_label_2
_geom_torsion_atom_site_label_3
_geom_torsion_atom_site_label_4
_geom_torsion
O1 C3 C4 C5 -175.99(13)
O1 C3 C4 H4 4.(2)
O1 C3 C2 C1 175.82(13)
O1 C3 C2 H2 -4.(9)
H1A O1 C3 C4 -176.2(9)
H1A O1 C3 C2 6.(3)
O2 C7 C8 C14 -61.66(14)
O2 C7 C8 C9 60.34(14)
O2 C7 C8 H8 178.7(4)
O2 C7 C6 C5 -76.28(14)
O2 C7 C6 H6A 45.(6)
O2 C7 C6 H6B 162.(5)
H2A O2 C7 C8 172.5(8)
H2A O2 C7 C6 -66.(3)
H2A O2 C7 H7 54.(6)
O3 C17 C13 C14 150.3(3)
O3 C17 C13 C12 32.18(16)
O3 C17 C13 C18 -91.98(17)
O3 C17 C16 C15 -174.23(12)
O3 C17 C16 H16A 66.(7)
O3 C17 C16 H16B -54.(4)
C1 C10 C9 C8 162.51(14)
C1 C10 C9 C11 36.89(16)
C1 C10 C9 H9 -81.(3)
C1 C10 C5 C6 -178.07(11)
C1 C10 C5 C4 -0.86(13)
C1 C2 C3 C4 -2.10(13)
H1 C1 C10 C9 -3.(2)
H1 C1 C10 C5 -179.94(19)
H1 C1 C2 C3 -178.6(3)
H1 C1 C2 H2 1.(9)
C2 C3 C4 C5 2.01(13)
C2 C3 C4 H4 -178.4(4)
C2 C1 C10 C9 177.83(5)
C2 C1 C10 C5 0.76(13)
H2 C2 C3 C4 178.4(4)
H2 C2 C1 C10 -180.0(10)
C3 C4 C5 C10 -0.51(13)
C3 C4 C5 C6 176.84(10)
C3 C2 C1 C10 0.71(13)
C4 C5 C10 C9 -177.94(5)
C4 C5 C6 C7 165.44(14)
C4 C5 C6 H6A 44.(4)
C4 C5 C6 H6B -73.(2)
H4 C4 C5 C10 179.86(11)
H4 C4 C5 C6 -3.(2)
C5 C10 C9 C8 -20.50(16)
C5 C10 C9 C11 -146.1(3)
C5 C10 C9 H9 96.(4)
C5 C6 C7 C8 44.91(16)
C5 C6 C7 H7 164.(3)
C6 C7 C8 C14 175.79(15)
C6 C7 C8 C9 -62.21(13)
C6 C7 C8 H8 56.(3)
C6 C5 C10 C9 4.85(12)
H6A C6 C7 C8 166.(2)
H6A C6 C7 H7 -75.(6)
H6A C6 C5 C10 -139.(7)
H6B C6 C7 C8 -77.(6)
H6B C6 C7 H7 42.(7)
H6B C6 C5 C10 104.(5)
C7 C8 C14 C13 -174.06(14)
C7 C8 C14 C15 -50.22(15)
C7 C8 C14 H14 71.(6)
C7 C8 C9 C10 49.36(15)
C7 C8 C9 C11 176.45(14)
C7 C8 C9 H9 -67.(6)
C7 C6 C5 C10 -17.27(12)
H7 C7 C8 C14 57.(12)
H7 C7 C8 C9 179.(2)
H7 C7 C8 H8 -62.(5)
C8 C14 C13 C17 175.43(14)
C8 C14 C13 C12 -61.43(13)
C8 C14 C13 C18 64.37(15)
C8 C14 C15 C16 -166.96(14)
C8 C14 C15 H15A 74.(2)
C8 C14 C15 H15B -48.(3)
C8 C9 C11 C12 55.95(13)
C8 C9 C11 H11B 177.2(10)
C8 C9 C11 H11A -66.(3)
H8 C8 C14 C13 -54.(6)
H8 C8 C14 C15 70.(3)
H8 C8 C14 H14 -169.(6)
H8 C8 C9 C10 -69.(2)
H8 C8 C9 C11 58.(6)
H8 C8 C9 H9 174.(5)
C9 C8 C14 C13 61.61(14)
C9 C8 C14 C15 -174.55(13)
C9 C8 C14 H14 -53.(4)
C9 C11 C12 C13 -54.22(15)
C9 C11 C12 H12B -175.0(10)
C9 C11 C12 H12A 67.(6)
H9 C9 C8 C14 58.(3)
H9 C9 C11 C12 -60.(3)
H9 C9 C11 H11B 61.(6)
H9 C9 C11 H11A 178.(6)
C10 C9 C8 C14 175.09(13)
C10 C9 C11 C12 -177.79(13)
C10 C9 C11 H11B -57.(12)
C10 C9 C11 H11A 61.(3)
C11 C9 C8 C14 -57.82(14)
C11 C12 C13 C17 168.36(15)
C11 C12 C13 C14 55.42(15)
C11 C12 C13 C18 -71.24(15)
H11A C11 C12 C13 67.(3)
H11A C11 C12 H12B -53.(9)
H11A C11 C12 H12A -172.(7)
H11B C11 C12 C13 -175.5(10)
H11B C11 C12 H12B 64.(6)
H11B C11 C12 H12A -55.(7)
C12 C13 C17 C16 -147.1(3)
C12 C13 C14 C15 165.61(14)
C12 C13 C14 H14 54.(4)
C12 C13 C18 H18A 177.0(10)
C12 C13 C18 H18B 57.(7)
C12 C13 C18 H18C -62.(3)
H12A C12 C13 C17 47.(3)
H12A C12 C13 C14 -66.(6)
H12A C12 C13 C18 168.(2)
H12B C12 C13 C17 -71.(3)
H12B C12 C13 C14 175.9(9)
H12B C12 C13 C18 49.(6)
C13 C17 C16 C15 5.03(14)
C13 C17 C16 H16A -115.(13)
C13 C17 C16 H16B 125.(5)
C13 C14 C15 C16 -39.91(19)
C13 C14 C15 H15A -159.(18)
C13 C14 C15 H15B 79.(3)
C14 C13 C17 C16 -28.9(2)
C14 C13 C18 H18A 53.(6)
C14 C13 C18 H18B -68.(4)
C14 C13 C18 H18C 173.(2)
C14 C15 C16 C17 21.2(2)
C14 C15 C16 H16A 141.(14)
C14 C15 C16 H16B -98.(3)
H14 C14 C13 C17 -69.(3)
H14 C14 C13 C18 179.(2)
H14 C14 C15 C16 72.(3)
H14 C14 C15 H15A -47.(9)
H14 C14 C15 H15B -169.(6)
C15 C14 C13 C17 42.47(17)
C15 C14 C13 C18 -68.59(15)
H15A C15 C16 C17 140.(9)
H15A C15 C16 H16A -100.(5)
H15A C15 C16 H16B 20.(12)
H15B C15 C16 C17 -97.(4)
H15B C15 C16 H16A 22.(10)
H15B C15 C16 H16B 143.(11)
C16 C17 C13 C18 88.77(15)
C17 C13 C18 H18A -56.(13)
C17 C13 C18 H18B -176.(2)
C17 C13 C18 H18C 65.(4)
